data_2232025
loop_
_publ_author_name
'Di, Wen-Jing'
'Lan, Shao-Min'
'Zhang, Qun'
'Liang, Yun-Xiao'

_publ_section_title
;
 Poly[[tetra-\m~3~-acetato-hexa-\m~2~-acetatodiaqua-\m~2~-oxalato-tetralanthanum(III)]
 dihydrate]
;
_journal_coeditor_code QK2021
_journal_issue 10
_journal_name_full 'Acta Crystallographica Section E'
_journal_page_first m1436
_journal_page_last m1437
_journal_paper_doi 10.1107/S1600536811038037
_journal_volume 67
_journal_year 2011
_chemical_formula_iupac '[La4 (C2 H3 O2)10 (C2 O4) (H2 O)2], 2H2 O'
_chemical_formula_moiety '[La2 (C2 O4)0.5 (C2 H3 O2)5 (H2 O)], H2 O'
_chemical_formula_sum 'C11 H19 La2 O14'
_chemical_formula_weight 653.08
_chemical_name_systematic
;
Poly[[tetra-\m~3~-acetato-hexa-\m~2~-acetato-diaqua-\m~2~-oxalato-
tetralanthanum(III)] dihydrate]
;
_space_group_IT_number 14
_symmetry_cell_setting monoclinic
_symmetry_space_group_name_Hall '-P 2ybc'
_symmetry_space_group_name_H-M 'P 1 21/c 1'
_atom_sites_solution_hydrogens geom
_atom_sites_solution_primary direct
_atom_sites_solution_secondary difmap
_audit_creation_method SHELXL-97
_cell_angle_alpha 90.00
_cell_angle_beta 103.10(3)
_cell_angle_gamma 90.00
_cell_formula_units_Z 4
_cell_length_a 9.4139(19)
_cell_length_b 13.310(3)
_cell_length_c 16.087(3)
_cell_measurement_reflns_used 3432
_cell_measurement_temperature 295(2)
_cell_measurement_theta_max 25.02
_cell_measurement_theta_min 3.01
_cell_volume 1963.2(7)
_computing_cell_refinement 'RAPID-AUTO (Rigaku, 1998)'
_computing_data_collection 'RAPID-AUTO (Rigaku, 1998)'
_computing_data_reduction 'CrystalStructure (Rigaku/MSC, 2002)'
_computing_molecular_graphics
;
ORTEPII (Johnson, 1976) and DIAMOND (Brandenburg & Putz, 2008)
;
_computing_publication_material 'publCIF (Westrip, 2010)'
_computing_structure_refinement 'SHELXL97 (Sheldrick, 2008)'
_computing_structure_solution 'SHELXS97 (Sheldrick, 2008)'
_diffrn_ambient_temperature 295(2)
_diffrn_measured_fraction_theta_full 0.990
_diffrn_measured_fraction_theta_max 0.990
_diffrn_measurement_device_type 'Rigaku R-AXIS RAPID'
_diffrn_measurement_method '\w scans'
_diffrn_radiation_monochromator graphite
_diffrn_radiation_source 'fine-focus sealed tube'
_diffrn_radiation_type MoK\a
_diffrn_radiation_wavelength 0.71073
_diffrn_reflns_av_R_equivalents 0.0229
_diffrn_reflns_av_sigmaI/netI 0.0185
_diffrn_reflns_limit_h_max 11
_diffrn_reflns_limit_h_min -11
_diffrn_reflns_limit_k_max 15
_diffrn_reflns_limit_k_min -15
_diffrn_reflns_limit_l_max 18
_diffrn_reflns_limit_l_min -19
_diffrn_reflns_number 14917
_diffrn_reflns_theta_full 25.02
_diffrn_reflns_theta_max 25.02
_diffrn_reflns_theta_min 3.01
_exptl_absorpt_coefficient_mu 4.359
_exptl_absorpt_correction_T_max 0.456
_exptl_absorpt_correction_T_min 0.454
_exptl_absorpt_correction_type multi-scan
_exptl_absorpt_process_details '(ABSCOR; Higashi,1995)'
_exptl_crystal_colour colourless
_exptl_crystal_density_diffrn 2.210
_exptl_crystal_density_method 'not measured'
_exptl_crystal_description block
_exptl_crystal_F_000 1244
_exptl_crystal_size_max 0.19
_exptl_crystal_size_mid 0.18
_exptl_crystal_size_min 0.18
_refine_diff_density_max 0.563
_refine_diff_density_min -0.396
_refine_ls_extinction_coef 0.00041(8)
_refine_ls_extinction_expression Fc^*^=kFc[1+0.001xFc^2^\l^3^/sin(2\q)]^-1/4^
_refine_ls_extinction_method SHELXL
_refine_ls_goodness_of_fit_ref 1.115
_refine_ls_hydrogen_treatment constr
_refine_ls_matrix_type full
_refine_ls_number_parameters 245
_refine_ls_number_reflns 3432
_refine_ls_number_restraints 0
_refine_ls_restrained_S_all 1.115
_refine_ls_R_factor_all 0.0223
_refine_ls_R_factor_gt 0.0192
_refine_ls_shift/su_max 0.002
_refine_ls_shift/su_mean 0.000
_refine_ls_structure_factor_coef Fsqd
_refine_ls_weighting_details 'calc w=1/[\s^2^(Fo^2^)+(0.0140P)^2^+3.2282P] where P=(Fo^2^+2Fc^2^)/3'
_refine_ls_weighting_scheme calc
_refine_ls_wR_factor_gt 0.0405
_refine_ls_wR_factor_ref 0.0418
_reflns_number_gt 3185
_reflns_number_total 3432
_reflns_threshold_expression >2sigma(I)
_cod_data_source_file qk2021.cif
_cod_data_source_block I
_cod_original_sg_symbol_H-M 'P 21/c'
_cod_database_code 2232025
_cod_database_fobs_code 2232025

loop_
_symmetry_equiv_pos_as_xyz
'x, y, z'
'-x, y+1/2, -z+1/2'
'-x, -y, -z'
'x, -y-1/2, z-1/2'

loop_
_atom_site_type_symbol
_atom_site_label
_atom_site_fract_x
_atom_site_fract_y
_atom_site_fract_z
_atom_site_U_iso_or_equiv
_atom_site_adp_type
_atom_site_calc_flag
_atom_site_refinement_flags
_atom_site_occupancy
_atom_site_symmetry_multiplicity
La La1 0.49400(2) 0.626091(13) 0.826328(11) 0.01839(7) Uani d . 1 1
La La2 0.43860(2) 0.927787(13) 0.868342(11) 0.01851(7) Uani d . 1 1
O O1 0.3617(3) 0.57173(19) 0.93738(15) 0.0334(6) Uani d . 1 1
O O2 0.3667(3) 0.4876(2) 1.05838(16) 0.0388(6) Uani d . 1 1
O O3 0.7514(3) 0.6156(2) 0.81474(18) 0.0488(8) Uani d . 1 1
O O4 0.7413(4) 0.4615(3) 0.76263(18) 0.0636(10) Uani d . 1 1
O O5 0.2212(3) 0.64689(19) 0.75919(16) 0.0370(6) Uani d . 1 1
O O6 0.2988(3) 0.76927(17) 0.84850(14) 0.0282(5) Uani d . 1 1
O O7 0.4657(3) 0.89359(17) 1.16394(13) 0.0291(6) Uani d . 1 1
O O8 0.4577(3) 0.91183(17) 1.02914(13) 0.0267(5) Uani d . 1 1
O O9 0.7158(3) 0.90241(17) 0.93121(15) 0.0299(6) Uani d . 1 1
O O10 0.6023(3) 0.75914(17) 0.93639(13) 0.0272(5) Uani d . 1 1
O O11 0.5756(3) 0.95427(17) 0.73455(15) 0.0335(6) Uani d . 1 1
O O12 0.5291(3) 0.80015(16) 0.76449(14) 0.0275(5) Uani d . 1 1
O O13 0.2161(3) 1.0002(2) 0.90822(16) 0.0474(8) Uani d . 1 1
H H13B 0.2400 1.0278 0.9549 0.071 Uiso calc R 1 1
H H13A 0.1270 0.9998 0.8919 0.071 Uiso d R 1 1
O O14 -0.0721(3) 1.0087(3) 0.8562(2) 0.0745(12) Uani d . 1 1
H H14B -0.1085 0.9687 0.8892 0.050 Uiso d . 1 1
H H14A -0.1241 1.0501 0.8208 0.050 Uiso d . 1 1
C C1 0.4214(4) 0.5171(2) 0.9990(2) 0.0258(7) Uani d . 1 1
C C2 0.8037(4) 0.5293(3) 0.8105(2) 0.0347(9) Uani d . 1 1
C C3 0.9496(5) 0.5054(4) 0.8655(3) 0.0589(13) Uani d . 1 1
H H3A 0.9749 0.4372 0.8556 0.088 Uiso calc R 1 1
H H3B 0.9467 0.5134 0.9244 0.088 Uiso calc R 1 1
H H3C 1.0212 0.5500 0.8520 0.088 Uiso calc R 1 1
C C4 0.1955(4) 0.7242(3) 0.7973(2) 0.0268(8) Uani d . 1 1
C C5 0.0446(5) 0.7640(3) 0.7823(3) 0.0584(13) Uani d . 1 1
H H5A 0.0469 0.8360 0.7797 0.088 Uiso calc R 1 1
H H5B 0.0011 0.7436 0.8281 0.088 Uiso calc R 1 1
H H5C -0.0119 0.7381 0.7293 0.088 Uiso calc R 1 1
C C6 0.4177(4) 0.8653(2) 1.08777(19) 0.0206(7) Uani d . 1 1
C C7 0.3107(5) 0.7813(3) 1.0678(2) 0.0392(9) Uani d . 1 1
H H7A 0.2863 0.7697 1.0074 0.059 Uiso calc R 1 1
H H7B 0.2241 0.7985 1.0867 0.059 Uiso calc R 1 1
H H7C 0.3528 0.7215 1.0966 0.059 Uiso calc R 1 1
C C8 0.7178(4) 0.8098(3) 0.95129(19) 0.0257(8) Uani d . 1 1
C C9 0.8593(5) 0.7623(3) 0.9952(3) 0.0455(10) Uani d . 1 1
H H9A 0.8595 0.6930 0.9788 0.068 Uiso calc R 1 1
H H9B 0.8705 0.7669 1.0558 0.068 Uiso calc R 1 1
H H9C 0.9385 0.7967 0.9789 0.068 Uiso calc R 1 1
C C10 0.5884(4) 0.8614(2) 0.72301(19) 0.0229(7) Uani d . 1 1
C C11 0.6738(4) 0.8243(3) 0.6616(2) 0.0365(9) Uani d . 1 1
H H11A 0.6250 0.8430 0.6047 0.055 Uiso calc R 1 1
H H11B 0.6818 0.7525 0.6655 0.055 Uiso calc R 1 1
H H11C 0.7695 0.8536 0.6752 0.055 Uiso calc R 1 1

loop_
_atom_site_aniso_label
_atom_site_aniso_U_11
_atom_site_aniso_U_22
_atom_site_aniso_U_33
_atom_site_aniso_U_12
_atom_site_aniso_U_13
_atom_site_aniso_U_23
La1 0.02665(12) 0.01320(10) 0.01550(10) 0.00021(7) 0.00519(7) 0.00054(6)
La2 0.02568(12) 0.01433(10) 0.01519(10) -0.00034(7) 0.00396(7) -0.00131(6)
O1 0.0374(16) 0.0368(15) 0.0278(13) 0.0104(12) 0.0111(11) 0.0146(11)
O2 0.0411(17) 0.0468(17) 0.0327(14) 0.0106(13) 0.0172(12) 0.0183(12)
O3 0.0396(18) 0.060(2) 0.0522(18) 0.0180(15) 0.0222(14) 0.0200(14)
O4 0.067(2) 0.084(3) 0.0305(16) -0.0347(19) -0.0072(14) -0.0020(15)
O5 0.0349(16) 0.0358(15) 0.0365(15) -0.0001(12) 0.0004(11) -0.0111(11)
O6 0.0304(14) 0.0234(13) 0.0297(13) -0.0051(10) 0.0046(10) -0.0019(10)
O7 0.0483(16) 0.0218(12) 0.0159(12) -0.0054(11) 0.0047(10) -0.0012(9)
O8 0.0405(15) 0.0239(12) 0.0173(12) -0.0002(11) 0.0096(10) 0.0007(9)
O9 0.0332(15) 0.0246(13) 0.0314(13) -0.0015(11) 0.0067(11) -0.0018(10)
O10 0.0318(15) 0.0261(13) 0.0221(12) -0.0036(11) 0.0029(10) -0.0047(9)
O11 0.0561(18) 0.0160(12) 0.0325(14) 0.0026(11) 0.0183(12) 0.0011(10)
O12 0.0460(16) 0.0160(12) 0.0240(12) -0.0007(11) 0.0152(11) -0.0013(9)
O13 0.0280(16) 0.072(2) 0.0382(15) 0.0102(14) 0.0003(11) -0.0260(14)
O14 0.0296(18) 0.093(3) 0.097(3) 0.0079(17) 0.0056(17) 0.062(2)
C1 0.035(2) 0.0217(18) 0.0212(17) -0.0014(15) 0.0080(14) 0.0011(13)
C2 0.033(2) 0.052(3) 0.0205(18) -0.0039(19) 0.0083(15) 0.0007(16)
C3 0.045(3) 0.052(3) 0.069(3) 0.007(2) -0.009(2) -0.011(2)
C4 0.029(2) 0.0226(18) 0.0282(18) -0.0024(15) 0.0064(15) 0.0049(14)
C5 0.030(3) 0.044(3) 0.099(4) 0.002(2) 0.011(2) -0.006(3)
C6 0.0277(19) 0.0150(16) 0.0190(17) 0.0046(13) 0.0055(13) -0.0003(12)
C7 0.049(3) 0.035(2) 0.033(2) -0.0146(19) 0.0088(17) -0.0027(16)
C8 0.031(2) 0.029(2) 0.0175(16) 0.0030(16) 0.0068(13) -0.0052(13)
C9 0.040(3) 0.045(3) 0.048(2) 0.010(2) 0.0007(19) 0.0001(19)
C10 0.034(2) 0.0177(17) 0.0168(16) 0.0020(14) 0.0047(13) 0.0012(12)
C11 0.044(2) 0.032(2) 0.040(2) 0.0031(18) 0.0233(18) 0.0015(16)

loop_
_atom_type_symbol
_atom_type_description
_atom_type_scat_dispersion_real
_atom_type_scat_dispersion_imag
_atom_type_scat_source
C C 0.0033 0.0016 'International Tables Vol C Tables 4.2.6.8 and 6.1.1.4'
H H 0.0000 0.0000 'International Tables Vol C Tables 4.2.6.8 and 6.1.1.4'
O O 0.0106 0.0060 'International Tables Vol C Tables 4.2.6.8 and 6.1.1.4'
La La -0.2871 2.4523 'International Tables Vol C Tables 4.2.6.8 and 6.1.1.4'

loop_
_geom_angle_atom_site_label_1
_geom_angle_atom_site_label_2
_geom_angle_atom_site_label_3
_geom_angle_site_symmetry_1
_geom_angle_site_symmetry_3
_geom_angle
O3 La1 O1 . . 133.67(9)
O3 La1 O11 . 2_646 95.29(10)
O1 La1 O11 . 2_646 83.53(8)
O3 La1 O2 . 3_667 70.52(9)
O1 La1 O2 . 3_667 63.98(8)
O11 La1 O2 2_646 3_667 77.69(9)
O3 La1 O10 . . 81.21(10)
O1 La1 O10 . . 83.72(8)
O11 La1 O10 2_646 . 158.48(8)
O2 La1 O10 3_667 . 81.16(9)
O3 La1 O5 . . 151.38(9)
O1 La1 O5 . . 73.70(9)
O11 La1 O5 2_646 . 77.68(8)
O2 La1 O5 3_667 . 132.77(9)
O10 La1 O5 . . 114.99(8)
O3 La1 O12 . . 78.93(9)
O1 La1 O12 . . 131.63(8)
O11 La1 O12 2_646 . 135.50(7)
O2 La1 O12 3_667 . 137.28(9)
O10 La1 O12 . . 64.94(7)
O5 La1 O12 . . 86.80(8)
O3 La1 O7 . 4_575 78.23(9)
O1 La1 O7 . 4_575 137.68(9)
O11 La1 O7 2_646 4_575 63.59(7)
O2 La1 O7 3_667 4_575 127.01(8)
O10 La1 O7 . 4_575 135.05(8)
O5 La1 O7 . 4_575 73.79(9)
O12 La1 O7 . 4_575 72.09(7)
O3 La1 O6 . . 138.55(9)
O1 La1 O6 . . 69.50(7)
O11 La1 O6 2_646 . 124.24(8)
O2 La1 O6 3_667 . 125.26(8)
O10 La1 O6 . . 66.35(7)
O5 La1 O6 . . 48.66(7)
O12 La1 O6 . . 64.57(7)
O7 La1 O6 4_575 . 106.60(7)
O4 La2 O6 2_656 . 78.42(11)
O4 La2 O13 2_656 . 72.15(10)
O6 La2 O13 . . 84.84(9)
O4 La2 O8 2_656 . 140.15(10)
O6 La2 O8 . . 88.45(8)
O13 La2 O8 . . 69.29(9)
O4 La2 O9 2_656 . 143.46(10)
O6 La2 O9 . . 113.47(8)
O13 La2 O9 . . 140.44(8)
O8 La2 O9 . . 76.21(8)
O4 La2 O7 2_656 3_677 82.21(11)
O6 La2 O7 . 3_677 160.30(7)
O13 La2 O7 . 3_677 92.65(9)
O8 La2 O7 . 3_677 108.97(7)
O9 La2 O7 . 3_677 80.56(8)
O4 La2 O12 2_656 . 80.35(9)
O6 La2 O12 . . 67.02(7)
O13 La2 O12 . . 144.06(8)
O8 La2 O12 . . 128.57(7)
O9 La2 O12 . . 74.00(8)
O7 La2 O12 3_677 . 106.28(7)
O4 La2 O8 2_656 3_677 117.51(10)
O6 La2 O8 . 3_677 148.30(7)
O13 La2 O8 . 3_677 75.62(8)
O8 La2 O8 . 3_677 61.48(8)
O9 La2 O8 . 3_677 71.19(8)
O7 La2 O8 3_677 3_677 47.50(7)
O12 La2 O8 . 3_677 139.14(7)
O4 La2 O11 2_656 . 70.01(10)
O6 La2 O11 . . 109.68(7)
O13 La2 O11 . . 135.23(9)
O8 La2 O11 . . 148.94(8)
O9 La2 O11 . . 73.48(8)
O7 La2 O11 3_677 . 59.48(7)
O12 La2 O11 . . 47.18(7)
O8 La2 O11 3_677 . 101.74(7)
O4 La2 O10 2_656 . 134.52(9)
O6 La2 O10 . . 66.16(7)
O13 La2 O10 . . 128.54(9)
O8 La2 O10 . . 68.43(7)
O9 La2 O10 . . 47.82(7)
O7 La2 O10 3_677 . 128.13(8)
O12 La2 O10 . . 60.43(7)
O8 La2 O10 3_677 . 107.45(7)
O11 La2 O10 . . 95.38(7)
C1 O1 La1 . . 121.6(2)
C1 O2 La1 . 3_667 121.1(2)
C2 O3 La1 . . 117.3(3)
C2 O4 La2 . 2_646 144.2(3)
C4 O5 La1 . . 99.7(2)
C4 O6 La2 . . 142.5(2)
C4 O6 La1 . . 91.4(2)
La2 O6 La1 . . 105.00(8)
C6 O7 La1 . 4_576 152.2(2)
C6 O7 La2 . 3_677 98.07(18)
La1 O7 La2 4_576 3_677 109.26(8)
C6 O8 La2 . . 146.7(2)
C6 O8 La2 . 3_677 93.35(18)
La2 O8 La2 . 3_677 118.52(8)
C8 O9 La2 . . 100.4(2)
C8 O10 La1 . . 134.3(2)
C8 O10 La2 . . 91.1(2)
La1 O10 La2 . . 100.79(8)
C10 O11 La1 . 2_656 149.3(2)
C10 O11 La2 . . 93.83(19)
La1 O11 La2 2_656 . 106.98(8)
C10 O12 La1 . . 153.9(2)
C10 O12 La2 . . 99.38(18)
La1 O12 La2 . . 104.19(8)
La2 O13 H13B . . 109.5
La2 O13 H13A . . 139.9
H13B O13 H13A . . 110.2
H14B O14 H14A . . 123.3
O2 C1 O1 . . 126.8(3)
O2 C1 C1 . 3_667 116.8(4)
O1 C1 C1 . 3_667 116.4(4)
O4 C2 O3 . . 124.0(4)
O4 C2 C3 . . 117.1(4)
O3 C2 C3 . . 118.9(4)
C2 C3 H3A . . 109.5
C2 C3 H3B . . 109.5
H3A C3 H3B . . 109.5
C2 C3 H3C . . 109.5
H3A C3 H3C . . 109.5
H3B C3 H3C . . 109.5
O5 C4 O6 . . 120.1(3)
O5 C4 C5 . . 119.9(3)
O6 C4 C5 . . 120.0(3)
O5 C4 La1 . . 56.36(18)
O6 C4 La1 . . 63.83(18)
C5 C4 La1 . . 175.4(3)
C4 C5 H5A . . 109.5
C4 C5 H5B . . 109.5
H5A C5 H5B . . 109.5
C4 C5 H5C . . 109.5
H5A C5 H5C . . 109.5
H5B C5 H5C . . 109.5
O8 C6 O7 . . 118.7(3)
O8 C6 C7 . . 120.8(3)
O7 C6 C7 . . 120.5(3)
O8 C6 La2 . 3_677 62.63(16)
O7 C6 La2 . 3_677 57.95(16)
C7 C6 La2 . 3_677 163.9(2)
C6 C7 H7A . . 109.5
C6 C7 H7B . . 109.5
H7A C7 H7B . . 109.5
C6 C7 H7C . . 109.5
H7A C7 H7C . . 109.5
H7B C7 H7C . . 109.5
O10 C8 O9 . . 120.6(3)
O10 C8 C9 . . 120.1(3)
O9 C8 C9 . . 119.2(3)
O10 C8 La2 . . 64.91(18)
O9 C8 La2 . . 55.73(17)
C9 C8 La2 . . 174.4(3)
C8 C9 H9A . . 109.5
C8 C9 H9B . . 109.5
H9A C9 H9B . . 109.5
C8 C9 H9C . . 109.5
H9A C9 H9C . . 109.5
H9B C9 H9C . . 109.5
O11 C10 O12 . . 119.2(3)
O11 C10 C11 . . 120.4(3)
O12 C10 C11 . . 120.4(3)
O11 C10 La2 . . 62.41(17)
O12 C10 La2 . . 57.11(16)
C11 C10 La2 . . 173.2(2)
C10 C11 H11A . . 109.5
C10 C11 H11B . . 109.5
H11A C11 H11B . . 109.5
C10 C11 H11C . . 109.5
H11A C11 H11C . . 109.5
H11B C11 H11C . . 109.5

loop_
_geom_bond_atom_site_label_1
_geom_bond_atom_site_label_2
_geom_bond_site_symmetry_2
_geom_bond_distance
La1 O3 . 2.476(3)
La1 O1 . 2.505(2)
La1 O11 2_646 2.515(2)
La1 O2 3_667 2.519(2)
La1 O10 . 2.548(2)
La1 O5 . 2.565(3)
La1 O12 . 2.572(2)
La1 O7 4_575 2.578(2)
La1 O6 . 2.727(2)
La2 O4 2_656 2.427(3)
La2 O6 . 2.469(2)
La2 O13 . 2.517(3)
La2 O8 . 2.561(2)
La2 O9 . 2.598(3)
La2 O7 3_677 2.636(2)
La2 O12 . 2.655(2)
La2 O8 3_677 2.739(2)
La2 O11 . 2.771(2)
La2 O10 . 2.802(2)
O1 C1 . 1.254(4)
O2 C1 . 1.247(4)
O2 La1 3_667 2.519(2)
O3 C2 . 1.258(5)
O4 C2 . 1.244(5)
O4 La2 2_646 2.427(3)
O5 C4 . 1.250(4)
O6 C4 . 1.272(4)
O7 C6 . 1.263(4)
O7 La1 4_576 2.578(2)
O7 La2 3_677 2.636(2)
O8 C6 . 1.255(4)
O8 La2 3_677 2.739(2)
O9 C8 . 1.273(4)
O10 C8 . 1.256(4)
O11 C10 . 1.260(4)
O11 La1 2_656 2.515(2)
O12 C10 . 1.261(4)
O13 H13B . 0.8200
O13 H13A . 0.8200
O14 H14B . 0.8733
O14 H14A . 0.8611
C1 C1 3_667 1.542(7)
C2 C3 . 1.490(6)
C3 H3A . 0.9600
C3 H3B . 0.9600
C3 H3C . 0.9600
C4 C5 . 1.484(5)
C5 H5A . 0.9600
C5 H5B . 0.9600
C5 H5C . 0.9600
C6 C7 . 1.491(5)
C7 H7A . 0.9600
C7 H7B . 0.9600
C7 H7C . 0.9600
C8 C9 . 1.498(5)
C9 H9A . 0.9600
C9 H9B . 0.9600
C9 H9C . 0.9600
C10 C11 . 1.491(5)
C11 H11A . 0.9600
C11 H11B . 0.9600
C11 H11C . 0.9600

loop_
_geom_hbond_atom_site_label_D
_geom_hbond_atom_site_label_H
_geom_hbond_atom_site_label_A
_geom_hbond_site_symmetry_A
_geom_hbond_distance_DH
_geom_hbond_distance_HA
_geom_hbond_distance_DA
_geom_hbond_angle_DHA
O13 H13A O14 . 0.82 1.84 2.654(4) 176.0
O13 H13B O9 3_677 0.82 2.01 2.831(3) 176.1
O14 H14B O9 1_455 0.87 2.12 2.921(4) 152.9
O14 H14A O5 2_556 0.86 1.90 2.761(4) 174.3
